data_7028352
loop_
_publ_author_name
'Dutta, Pradip Kr'
'Asatkar, Ashish K.'
'Zade, Sanjio S.'
'Panda, Snigdha'

_publ_section_title
;
 Oxidative addition of disulfide/diselenide to group 10 metal(0) and in
 situ functionalization to form neutral thiasalen/selenasalen group 10
 metal(II) complexes.
;
_journal_issue 4
_journal_name_full 'Dalton transactions (Cambridge, England : 2003)'
_journal_page_first 1736
_journal_page_last 1743
_journal_paper_doi 10.1039/c3dt52132j
_journal_volume 43
_journal_year 2014
_chemical_formula_moiety 'C16 H14 N2 Pd Se2'
_chemical_formula_sum 'C16 H14 N2 Pd Se2'
_chemical_formula_weight 498.61
_chemical_name_systematic
; 
 ? 
;
_space_group_IT_number 2
_symmetry_cell_setting triclinic
_symmetry_space_group_name_Hall '-P 1'
_symmetry_space_group_name_H-M 'P -1'
_atom_sites_solution_hydrogens geom
_atom_sites_solution_primary direct
_atom_sites_solution_secondary difmap
_audit_creation_method SHELXL-97
_cell_angle_alpha 72.987(2)
_cell_angle_beta 85.737(2)
_cell_angle_gamma 83.075(2)
_cell_formula_units_Z 4
_cell_length_a 10.3810(10)
_cell_length_b 12.0674(11)
_cell_length_c 12.7544(11)
_cell_measurement_reflns_used 9864
_cell_measurement_temperature 298(2)
_cell_measurement_theta_max 25.04
_cell_measurement_theta_min 2.54
_cell_volume 1515.4(2)
_computing_cell_refinement 'Bruker SMART'
_computing_data_collection 'Bruker SMART'
_computing_data_reduction 'Bruker SAINT'
_computing_molecular_graphics 'Bruker SHELXTL'
_computing_publication_material 'Bruker SHELXTL'
_computing_structure_refinement 'SHELXL-97 (Sheldrick, 2008)'
_computing_structure_solution 'SHELXS-97 (Sheldrick, 2008)'
_diffrn_ambient_temperature 298(2)
_diffrn_measured_fraction_theta_full 0.990
_diffrn_measured_fraction_theta_max 0.990
_diffrn_radiation_monochromator graphite
_diffrn_radiation_source 'fine-focus sealed tube'
_diffrn_radiation_type MoK\a
_diffrn_radiation_wavelength 0.71073
_diffrn_reflns_av_R_equivalents 0.0339
_diffrn_reflns_av_sigmaI/netI 0.0228
_diffrn_reflns_limit_h_max 12
_diffrn_reflns_limit_h_min -12
_diffrn_reflns_limit_k_max 14
_diffrn_reflns_limit_k_min -14
_diffrn_reflns_limit_l_max 13
_diffrn_reflns_limit_l_min -15
_diffrn_reflns_number 29289
_diffrn_reflns_theta_full 25.11
_diffrn_reflns_theta_max 25.11
_diffrn_reflns_theta_min 1.67
_exptl_absorpt_coefficient_mu 6.021
_exptl_absorpt_correction_T_max 0.300
_exptl_absorpt_correction_T_min 0.239
_exptl_absorpt_correction_type multi-scan
_exptl_absorpt_process_details 'sadbas, bruker, 2008'
_exptl_crystal_colour red
_exptl_crystal_density_diffrn 2.185
_exptl_crystal_density_method 'not measured'
_exptl_crystal_description block
_exptl_crystal_F_000 952
_exptl_crystal_size_max 0.42
_exptl_crystal_size_mid 0.21
_exptl_crystal_size_min 0.20
_refine_diff_density_max 0.535
_refine_diff_density_min -0.504
_refine_diff_density_rms 0.077
_refine_ls_extinction_coef 0.00087(9)
_refine_ls_extinction_expression Fc^*^=kFc[1+0.001xFc^2^\l^3^/sin(2\q)]^-1/4^
_refine_ls_extinction_method SHELXL
_refine_ls_goodness_of_fit_ref 1.045
_refine_ls_hydrogen_treatment constr
_refine_ls_matrix_type full
_refine_ls_number_parameters 380
_refine_ls_number_reflns 5357
_refine_ls_number_restraints 0
_refine_ls_restrained_S_all 1.045
_refine_ls_R_factor_all 0.0181
_refine_ls_R_factor_gt 0.0164
_refine_ls_shift/su_max 0.002
_refine_ls_shift/su_mean 0.000
_refine_ls_structure_factor_coef Fsqd
_refine_ls_weighting_details 'calc w=1/[\s^2^(Fo^2^)+(0.0152P)^2^+1.1670P] where P=(Fo^2^+2Fc^2^)/3'
_refine_ls_weighting_scheme calc
_refine_ls_wR_factor_gt 0.0386
_refine_ls_wR_factor_ref 0.0392
_reflns_number_gt 5049
_reflns_number_total 5407
_reflns_threshold_expression >2sigma(I)
_cod_data_source_file c3dt52132j.txt
_cod_data_source_block pdosesalen_a
_cod_depositor_comments
;
The following automatic conversions were performed:

'_symmetry_cell_setting' value 'Triclinic' changed to 'triclinic'
according to
/usr/data/users/saulius/automatic-downloads/current/RSC/lib/dictionaries/cif_core.dic
dictionary named 'cif_core.dic' version 2.4.2 from 2011-04-26.

Automatic conversion script
Id: cif_fix_values 2281 2013-09-26 08:29:07Z andrius 
;
_cod_original_sg_symbol_H-M P-1
_cod_database_code 7028352

loop_
_symmetry_equiv_pos_as_xyz
'x, y, z'
'-x, -y, -z'

loop_
_atom_site_label
_atom_site_type_symbol
_atom_site_fract_x
_atom_site_fract_y
_atom_site_fract_z
_atom_site_U_iso_or_equiv
_atom_site_adp_type
_atom_site_occupancy
_atom_site_symmetry_multiplicity
_atom_site_calc_flag
_atom_site_refinement_flags
C1 C 0.6600(2) 0.72215(18) 0.79151(19) 0.0136(5) Uani 1 1 d .
C2 C 0.7556(2) 0.71722(18) 0.70691(19) 0.0140(5) Uani 1 1 d .
C3 C 0.8758(2) 0.63963(19) 0.71704(19) 0.0147(5) Uani 1 1 d .
H3 H 0.9336 0.6551 0.6565 0.018 Uiso 1 1 calc R
C4 C 1.0468(2) 0.49702(19) 0.7936(2) 0.0164(5) Uani 1 1 d .
H4A H 1.1029 0.5288 0.8325 0.020 Uiso 1 1 calc R
H4B H 1.0788 0.5130 0.7178 0.020 Uiso 1 1 calc R
C5 C 1.0493(2) 0.36641(19) 0.84522(19) 0.0172(5) Uani 1 1 d .
H5A H 1.0117 0.3316 0.7966 0.021 Uiso 1 1 calc R
H5B H 1.1383 0.3318 0.8570 0.021 Uiso 1 1 calc R
C6 C 1.0203(2) 0.26172(18) 1.03272(19) 0.0137(5) Uani 1 1 d .
H6 H 1.1010 0.2244 1.0197 0.016 Uiso 1 1 calc R
C7 C 0.9627(2) 0.21931(18) 1.14266(19) 0.0127(5) Uani 1 1 d .
C8 C 0.8342(2) 0.24982(18) 1.17792(19) 0.0138(5) Uani 1 1 d .
C9 C 0.7936(2) 0.19608(19) 1.28584(19) 0.0174(5) Uani 1 1 d .
H9 H 0.7095 0.2158 1.3098 0.021 Uiso 1 1 calc R
C10 C 0.8741(2) 0.1149(2) 1.3579(2) 0.0184(5) Uani 1 1 d .
H10 H 0.8439 0.0800 1.4291 0.022 Uiso 1 1 calc R
C11 C 1.0012(2) 0.08481(19) 1.3242(2) 0.0167(5) Uani 1 1 d .
H11 H 1.0565 0.0307 1.3727 0.020 Uiso 1 1 calc R
C12 C 1.0434(2) 0.13621(18) 1.21824(19) 0.0146(5) Uani 1 1 d .
H12 H 1.1279 0.1156 1.1957 0.017 Uiso 1 1 calc R
C13 C 0.7412(2) 0.80075(19) 0.60394(19) 0.0167(5) Uani 1 1 d .
H13 H 0.8027 0.7972 0.5479 0.020 Uiso 1 1 calc R
C14 C 0.6394(2) 0.8876(2) 0.5830(2) 0.0196(5) Uani 1 1 d .
H14 H 0.6322 0.9414 0.5140 0.023 Uiso 1 1 calc R
C15 C 0.5472(2) 0.8934(2) 0.6671(2) 0.0191(5) Uani 1 1 d .
H15 H 0.4790 0.9526 0.6549 0.023 Uiso 1 1 calc R
C16 C 0.5572(2) 0.81151(19) 0.7683(2) 0.0165(5) Uani 1 1 d .
H16 H 0.4938 0.8156 0.8228 0.020 Uiso 1 1 calc R
C17 C 0.2691(2) 0.10344(18) 0.84185(19) 0.0134(5) Uani 1 1 d .
C18 C 0.1838(2) 0.01701(19) 0.8828(2) 0.0188(5) Uani 1 1 d .
H18 H 0.1282 0.0031 0.8352 0.023 Uiso 1 1 calc R
C19 C 0.1806(2) -0.0476(2) 0.9915(2) 0.0207(5) Uani 1 1 d .
H19 H 0.1239 -0.1047 1.0161 0.025 Uiso 1 1 calc R
C20 C 0.2617(2) -0.02783(19) 1.0645(2) 0.0178(5) Uani 1 1 d .
H20 H 0.2590 -0.0706 1.1381 0.021 Uiso 1 1 calc R
C21 C 0.3463(2) 0.05617(18) 1.02613(19) 0.0149(5) Uani 1 1 d .
H21 H 0.4013 0.0690 1.0748 0.018 Uiso 1 1 calc R
C22 C 0.3519(2) 0.12285(18) 0.91577(19) 0.0131(5) Uani 1 1 d .
C23 C 0.4513(2) 0.20389(18) 0.88749(19) 0.0126(5) Uani 1 1 d .
H23 H 0.5106 0.1957 0.9411 0.015 Uiso 1 1 calc R
C24 C 0.5803(2) 0.35094(19) 0.78438(19) 0.0138(5) Uani 1 1 d .
H24A H 0.6442 0.3270 0.7337 0.017 Uiso 1 1 calc R
H24B H 0.6200 0.3356 0.8544 0.017 Uiso 1 1 calc R
C25 C 0.5364(2) 0.47981(19) 0.74034(19) 0.0151(5) Uani 1 1 d .
H25A H 0.4960 0.5087 0.7996 0.018 Uiso 1 1 calc R
H25B H 0.6113 0.5219 0.7114 0.018 Uiso 1 1 calc R
C26 C 0.4346(2) 0.60293(18) 0.58319(19) 0.0131(5) Uani 1 1 d .
H26 H 0.4990 0.6492 0.5859 0.016 Uiso 1 1 calc R
C27 C 0.3390(2) 0.65610(18) 0.50087(18) 0.0123(4) Uani 1 1 d .
C28 C 0.3493(2) 0.77526(19) 0.44651(19) 0.0145(5) Uani 1 1 d .
H28 H 0.4199 0.8094 0.4594 0.017 Uiso 1 1 calc R
C29 C 0.2582(2) 0.84190(19) 0.37535(19) 0.0169(5) Uani 1 1 d .
H29 H 0.2675 0.9199 0.3402 0.020 Uiso 1 1 calc R
C30 C 0.1516(2) 0.7916(2) 0.3563(2) 0.0176(5) Uani 1 1 d .
H30 H 0.0877 0.8367 0.3101 0.021 Uiso 1 1 calc R
C31 C 0.1408(2) 0.67489(19) 0.40593(19) 0.0154(5) Uani 1 1 d .
H31 H 0.0694 0.6423 0.3922 0.018 Uiso 1 1 calc R
C32 C 0.2345(2) 0.60396(18) 0.47651(18) 0.0126(5) Uani 1 1 d .
N1 N 0.91272(17) 0.55273(16) 0.79841(16) 0.0136(4) Uani 1 1 d .
N2 N 0.97422(17) 0.34400(15) 0.95126(16) 0.0133(4) Uani 1 1 d .
N3 N 0.46686(17) 0.28480(15) 0.79811(16) 0.0125(4) Uani 1 1 d .
N4 N 0.44324(17) 0.50086(15) 0.65302(15) 0.0126(4) Uani 1 1 d .
Pd1 Pd 0.819645(15) 0.467424(13) 0.939616(14) 0.01041(5) Uani 1 1 d .
Pd2 Pd 0.351492(14) 0.356440(13) 0.668097(14) 0.00975(5) Uani 1 1 d .
Se1 Se 0.65585(2) 0.621691(18) 0.936641(18) 0.01350(6) Uani 1 1 d .
Se2 Se 0.70408(2) 0.354120(19) 1.092214(19) 0.01439(6) Uani 1 1 d .
Se3 Se 0.26273(2) 0.177932(18) 0.688803(19) 0.01424(6) Uani 1 1 d .
Se4 Se 0.20638(2) 0.444317(18) 0.526256(19) 0.01319(6) Uani 1 1 d .

loop_
_atom_site_aniso_label
_atom_site_aniso_U_11
_atom_site_aniso_U_22
_atom_site_aniso_U_33
_atom_site_aniso_U_23
_atom_site_aniso_U_13
_atom_site_aniso_U_12
C1 0.0183(11) 0.0112(10) 0.0126(13) -0.0025(9) -0.0057(9) -0.0052(8)
C2 0.0187(11) 0.0116(11) 0.0132(13) -0.0036(9) -0.0034(9) -0.0057(8)
C3 0.0206(11) 0.0142(11) 0.0117(13) -0.0055(10) 0.0010(9) -0.0070(9)
C4 0.0143(11) 0.0177(12) 0.0156(13) -0.0030(10) 0.0029(9) -0.0029(9)
C5 0.0182(11) 0.0160(11) 0.0161(13) -0.0049(10) 0.0037(9) 0.0010(9)
C6 0.0118(10) 0.0122(11) 0.0190(13) -0.0072(10) 0.0001(9) -0.0026(8)
C7 0.0138(10) 0.0082(10) 0.0166(13) -0.0036(9) -0.0026(9) -0.0015(8)
C8 0.0146(10) 0.0107(10) 0.0164(13) -0.0039(9) -0.0024(9) -0.0017(8)
C9 0.0165(11) 0.0172(12) 0.0165(14) -0.0024(10) -0.0008(9) -0.0001(9)
C10 0.0242(12) 0.0175(12) 0.0115(13) -0.0006(10) -0.0023(9) -0.0022(9)
C11 0.0209(11) 0.0115(11) 0.0175(14) -0.0026(10) -0.0072(9) -0.0003(9)
C12 0.0137(10) 0.0120(10) 0.0202(14) -0.0074(9) -0.0034(9) -0.0013(8)
C13 0.0227(12) 0.0168(12) 0.0134(13) -0.0057(10) -0.0032(9) -0.0076(9)
C14 0.0283(13) 0.0143(11) 0.0148(14) 0.0016(10) -0.0085(10) -0.0068(9)
C15 0.0206(12) 0.0134(11) 0.0230(14) -0.0025(10) -0.0100(10) -0.0021(9)
C16 0.0163(11) 0.0145(11) 0.0199(14) -0.0053(10) -0.0042(9) -0.0031(9)
C17 0.0159(10) 0.0095(10) 0.0139(13) -0.0028(9) -0.0001(9) 0.0004(8)
C18 0.0242(12) 0.0145(11) 0.0185(14) -0.0035(10) -0.0036(10) -0.0067(9)
C19 0.0254(12) 0.0140(11) 0.0209(14) 0.0001(10) 0.0008(10) -0.0082(9)
C20 0.0224(12) 0.0126(11) 0.0145(13) 0.0008(9) 0.0015(9) -0.0002(9)
C21 0.0164(11) 0.0126(11) 0.0152(13) -0.0045(9) -0.0019(9) 0.0016(8)
C22 0.0136(10) 0.0106(10) 0.0152(13) -0.0047(9) 0.0018(9) 0.0000(8)
C23 0.0135(10) 0.0131(11) 0.0124(13) -0.0059(9) -0.0031(9) 0.0009(8)
C24 0.0107(10) 0.0170(11) 0.0143(13) -0.0044(9) -0.0023(9) -0.0031(8)
C25 0.0152(10) 0.0164(11) 0.0152(13) -0.0051(10) -0.0020(9) -0.0048(9)
C26 0.0136(10) 0.0127(11) 0.0151(13) -0.0067(9) 0.0018(9) -0.0043(8)
C27 0.0154(10) 0.0118(11) 0.0107(12) -0.0049(9) 0.0020(9) -0.0020(8)
C28 0.0169(11) 0.0147(11) 0.0139(13) -0.0059(9) 0.0018(9) -0.0062(9)
C29 0.0223(11) 0.0112(11) 0.0163(13) -0.0030(9) 0.0031(9) -0.0028(9)
C30 0.0187(11) 0.0174(12) 0.0148(13) -0.0028(10) -0.0006(9) 0.0010(9)
C31 0.0138(10) 0.0167(11) 0.0155(13) -0.0041(10) 0.0003(9) -0.0028(9)
C32 0.0150(10) 0.0127(11) 0.0094(12) -0.0027(9) 0.0036(9) -0.0025(8)
N1 0.0153(9) 0.0142(9) 0.0134(11) -0.0066(8) -0.0004(7) -0.0026(7)
N2 0.0136(9) 0.0127(9) 0.0147(11) -0.0053(8) 0.0023(8) -0.0040(7)
N3 0.0124(9) 0.0119(9) 0.0145(11) -0.0058(8) 0.0008(7) -0.0027(7)
N4 0.0133(9) 0.0153(10) 0.0108(10) -0.0057(8) 0.0007(7) -0.0038(7)
Pd1 0.01112(8) 0.00978(9) 0.00979(10) -0.00204(7) -0.00061(6) -0.00081(6)
Pd2 0.01100(8) 0.00939(9) 0.00909(10) -0.00202(7) -0.00067(6) -0.00345(6)
Se1 0.01477(11) 0.01277(11) 0.01131(13) -0.00201(9) -0.00133(8) 0.00189(8)
Se2 0.01053(10) 0.01494(12) 0.01395(13) 0.00091(9) 0.00009(8) 0.00025(8)
Se3 0.02091(12) 0.01126(11) 0.01145(13) -0.00223(9) -0.00257(9) -0.00658(8)
Se4 0.01491(11) 0.01150(11) 0.01303(13) -0.00097(9) -0.00378(9) -0.00532(8)

loop_
_atom_type_symbol
_atom_type_description
_atom_type_scat_dispersion_real
_atom_type_scat_dispersion_imag
_atom_type_scat_source
C C 0.0033 0.0016 'International Tables Vol C Tables 4.2.6.8 and 6.1.1.4'
H H 0.0000 0.0000 'International Tables Vol C Tables 4.2.6.8 and 6.1.1.4'
N N 0.0061 0.0033 'International Tables Vol C Tables 4.2.6.8 and 6.1.1.4'
Se Se -0.0929 2.2259 'International Tables Vol C Tables 4.2.6.8 and 6.1.1.4'
Pd Pd -0.9988 1.0072 'International Tables Vol C Tables 4.2.6.8 and 6.1.1.4'

loop_
_geom_angle_atom_site_label_1
_geom_angle_atom_site_label_2
_geom_angle_atom_site_label_3
_geom_angle
C16 C1 C2 118.1(2)
C16 C1 Se1 114.82(17)
C2 C1 Se1 127.11(17)
C13 C2 C1 118.4(2)
C13 C2 C3 114.7(2)
C1 C2 C3 126.7(2)
N1 C3 C2 128.7(2)
N1 C3 H3 115.7
C2 C3 H3 115.7
N1 C4 C5 109.73(17)
N1 C4 H4A 109.7
C5 C4 H4A 109.7
N1 C4 H4B 109.7
C5 C4 H4B 109.7
H4A C4 H4B 108.2
N2 C5 C4 109.02(17)
N2 C5 H5A 109.9
C4 C5 H5A 109.9
N2 C5 H5B 109.9
C4 C5 H5B 109.9
H5A C5 H5B 108.3
N2 C6 C7 128.5(2)
N2 C6 H6 115.8
C7 C6 H6 115.8
C12 C7 C8 118.4(2)
C12 C7 C6 115.19(19)
C8 C7 C6 126.3(2)
C9 C8 C7 118.4(2)
C9 C8 Se2 114.51(16)
C7 C8 Se2 127.08(17)
C10 C9 C8 122.1(2)
C10 C9 H9 119.0
C8 C9 H9 119.0
C9 C10 C11 119.9(2)
C9 C10 H10 120.0
C11 C10 H10 120.0
C12 C11 C10 119.1(2)
C12 C11 H11 120.4
C10 C11 H11 120.4
C11 C12 C7 122.0(2)
C11 C12 H12 119.0
C7 C12 H12 119.0
C14 C13 C2 122.5(2)
C14 C13 H13 118.7
C2 C13 H13 118.7
C13 C14 C15 118.8(2)
C13 C14 H14 120.6
C15 C14 H14 120.6
C16 C15 C14 120.1(2)
C16 C15 H15 120.0
C14 C15 H15 120.0
C15 C16 C1 122.1(2)
C15 C16 H16 118.9
C1 C16 H16 118.9
C18 C17 C22 117.9(2)
C18 C17 Se3 114.98(17)
C22 C17 Se3 127.09(16)
C19 C18 C17 121.7(2)
C19 C18 H18 119.1
C17 C18 H18 119.1
C18 C19 C20 120.3(2)
C18 C19 H19 119.8
C20 C19 H19 119.8
C21 C20 C19 118.9(2)
C21 C20 H20 120.5
C19 C20 H20 120.5
C20 C21 C22 121.9(2)
C20 C21 H21 119.1
C22 C21 H21 119.1
C21 C22 C17 119.2(2)
C21 C22 C23 114.9(2)
C17 C22 C23 125.7(2)
N3 C23 C22 128.1(2)
N3 C23 H23 116.0
C22 C23 H23 116.0
N3 C24 C25 109.02(17)
N3 C24 H24A 109.9
C25 C24 H24A 109.9
N3 C24 H24B 109.9
C25 C24 H24B 109.9
H24A C24 H24B 108.3
N4 C25 C24 110.82(17)
N4 C25 H25A 109.5
C24 C25 H25A 109.5
N4 C25 H25B 109.5
C24 C25 H25B 109.5
H25A C25 H25B 108.1
N4 C26 C27 129.4(2)
N4 C26 H26 115.3
C27 C26 H26 115.3
C32 C27 C28 118.4(2)
C32 C27 C26 127.0(2)
C28 C27 C26 114.49(19)
C29 C28 C27 122.0(2)
C29 C28 H28 119.0
C27 C28 H28 119.0
C28 C29 C30 119.4(2)
C28 C29 H29 120.3
C30 C29 H29 120.3
C31 C30 C29 119.9(2)
C31 C30 H30 120.1
C29 C30 H30 120.1
C30 C31 C32 121.9(2)
C30 C31 H31 119.1
C32 C31 H31 119.1
C31 C32 C27 118.3(2)
C31 C32 Se4 114.44(16)
C27 C32 Se4 127.21(17)
C3 N1 C4 117.93(18)
C3 N1 Pd1 132.53(15)
C4 N1 Pd1 109.53(14)
C6 N2 C5 117.96(18)
C6 N2 Pd1 132.18(15)
C5 N2 Pd1 109.55(14)
C23 N3 C24 118.71(19)
C23 N3 Pd2 131.82(15)
C24 N3 Pd2 109.16(14)
C26 N4 C25 116.50(18)
C26 N4 Pd2 132.34(16)
C25 N4 Pd2 111.16(13)
N1 Pd1 N2 84.44(7)
N1 Pd1 Se1 95.02(5)
N2 Pd1 Se1 173.09(5)
N1 Pd1 Se2 173.31(5)
N2 Pd1 Se2 94.02(5)
Se1 Pd1 Se2 87.282(10)
N3 Pd2 N4 83.61(7)
N3 Pd2 Se4 175.77(5)
N4 Pd2 Se4 96.23(5)
N3 Pd2 Se3 92.61(5)
N4 Pd2 Se3 174.89(5)
Se4 Pd2 Se3 87.797(10)
C1 Se1 Pd1 105.94(7)
C8 Se2 Pd1 104.60(7)
C17 Se3 Pd2 103.33(7)
C32 Se4 Pd2 106.28(7)

loop_
_geom_bond_atom_site_label_1
_geom_bond_atom_site_label_2
_geom_bond_distance
C1 C16 1.405(3)
C1 C2 1.420(3)
C1 Se1 1.893(2)
C2 C13 1.408(3)
C2 C3 1.457(3)
C3 N1 1.284(3)
C3 H3 0.9300
C4 N1 1.476(3)
C4 C5 1.518(3)
C4 H4A 0.9700
C4 H4B 0.9700
C5 N2 1.480(3)
C5 H5A 0.9700
C5 H5B 0.9700
C6 N2 1.284(3)
C6 C7 1.454(3)
C6 H6 0.9300
C7 C12 1.410(3)
C7 C8 1.417(3)
C8 C9 1.396(3)
C8 Se2 1.899(2)
C9 C10 1.376(3)
C9 H9 0.9300
C10 C11 1.396(3)
C10 H10 0.9300
C11 C12 1.374(3)
C11 H11 0.9300
C12 H12 0.9300
C13 C14 1.378(3)
C13 H13 0.9300
C14 C15 1.395(3)
C14 H14 0.9300
C15 C16 1.379(3)
C15 H15 0.9300
C16 H16 0.9300
C17 C18 1.407(3)
C17 C22 1.407(3)
C17 Se3 1.898(2)
C18 C19 1.378(3)
C18 H18 0.9300
C19 C20 1.388(3)
C19 H19 0.9300
C20 C21 1.378(3)
C20 H20 0.9300
C21 C22 1.403(3)
C21 H21 0.9300
C22 C23 1.461(3)
C23 N3 1.280(3)
C23 H23 0.9300
C24 N3 1.472(3)
C24 C25 1.516(3)
C24 H24A 0.9700
C24 H24B 0.9700
C25 N4 1.475(3)
C25 H25A 0.9700
C25 H25B 0.9700
C26 N4 1.289(3)
C26 C27 1.452(3)
C26 H26 0.9300
C27 C32 1.413(3)
C27 C28 1.415(3)
C28 C29 1.372(3)
C28 H28 0.9300
C29 C30 1.393(3)
C29 H29 0.9300
C30 C31 1.380(3)
C30 H30 0.9300
C31 C32 1.403(3)
C31 H31 0.9300
C32 Se4 1.895(2)
N1 Pd1 2.0330(18)
N2 Pd1 2.0359(18)
N3 Pd2 2.0342(19)
N4 Pd2 2.0391(17)
Pd1 Se1 2.3586(3)
Pd1 Se2 2.3639(3)
Pd2 Se4 2.3588(3)
Pd2 Se3 2.3809(3)
